data_7157090
loop_
_publ_author_name
'Gharpure, Santosh J.'
'Nanda, Santosh K.'
'Fartade, Dipak J.'

_publ_section_title
;
 Expeditious diastereoselective synthesis of medium ring heterocycle-fused
 chromenes via tandem 8/9-endo-dig and 8-exo-dig
 hydroalkoxylation-formal-[4 + 2] cycloaddition.
;
_journal_issue 39
_journal_name_full 'Organic &amp; biomolecular chemistry'
_journal_page_first 8806
_journal_page_last 8810
_journal_paper_doi 10.1039/c9ob02030f
_journal_volume 17
_journal_year 2019
_chemical_absolute_configuration unk
_chemical_formula_moiety 'C33 H31 N O5 S'
_chemical_formula_sum 'C33 H31 N O5 S'
_chemical_formula_weight 553.65
_space_group_crystal_system monoclinic
_space_group_IT_number 4
_space_group_name_Hall 'P 2yb'
_space_group_name_H-M_alt 'P 1 21 1'
_symmetry_space_group_name_Hall 'P 2yb'
_symmetry_space_group_name_H-M 'P 1 21 1'
_atom_sites_solution_hydrogens geom
_atom_sites_solution_primary dual
_audit_creation_date 2019-01-28
_audit_creation_method
;
Olex2 1.2-ac3
(compiled 2017.08.10 svn.r3458 for OlexSys, GUI svn.r5381)
;
_audit_update_record
;
2019-01-29 deposited with the CCDC.    2019-09-18 downloaded from the CCDC.
;
_cell_angle_alpha 90
_cell_angle_beta 91.547(2)
_cell_angle_gamma 90
_cell_formula_units_Z 2
_cell_length_a 9.1034(2)
_cell_length_b 9.5264(3)
_cell_length_c 15.9591(4)
_cell_measurement_reflns_used 13162
_cell_measurement_temperature 150
_cell_measurement_theta_max 31.1260
_cell_measurement_theta_min 2.2860
_cell_volume 1383.51(6)
_computing_cell_refinement 'CrystalClear-SM Expert 2.0 r7 (Rigaku, 2011)'
_computing_data_collection 'CrystalClear-SM Expert 2.0 r7 (Rigaku, 2011)'
_computing_data_reduction 'CrystalClear-SM Expert 2.0 r7 (Rigaku, 2011)'
_computing_molecular_graphics 'Olex2 (Dolomanov et al., 2009)'
_computing_publication_material 'Olex2 (Dolomanov et al., 2009)'
_computing_structure_refinement 'ShelXL (Sheldrick, 2015)'
_computing_structure_solution 'ShelXT (Sheldrick, 2015)'
_diffrn_ambient_temperature 150
_diffrn_detector CCD
_diffrn_detector_area_resol_mean 28.5714
_diffrn_detector_type 'Rigaku Saturn724+'
_diffrn_measured_fraction_theta_full 0.998
_diffrn_measured_fraction_theta_max 0.998
_diffrn_measurement_details
;
List of Runs (angles in degrees, time in seconds):

  # Type    Start    End  Width  t~exp~   \w     \q     \k     \f   Frames
#--------------------------------------------------------------------------
  1  \w   -110.00  16.00   0.50    8.00    --  -20.00   0.00-108.00  252
  2  \w    -74.50  17.00   0.50    8.00    --  -20.00 -72.00-180.00  183
  3  \w    -18.00  12.50   0.50    8.00    --  -20.00 -72.00  36.00   61
  4  \w   -110.00  70.00   0.50    8.00    --  -20.00   0.00-180.00  360
  5  \w    -49.50   7.00   0.50    8.00    --  -20.00  72.00-180.00  113
  6  \w    -41.00 -10.50   0.50    8.00    --  -20.00 -72.00-108.00   61
  7  \w    -49.00 -19.00   0.50    8.00    --  -20.00 -72.00 108.00   60
;
_diffrn_measurement_device 'AFC12 (Right): Kappa 3 circle'
_diffrn_measurement_device_type 'Rigaku Saturn724+ (2x2 bin mode)'
_diffrn_measurement_method 'profile data from \w-scans'
_diffrn_measurement_specimen_support 'Mitegen 50um'
_diffrn_orient_matrix_type 'CrysAlisPro convention (1999,Acta A55,543-557)'
_diffrn_orient_matrix_UB_11 -0.0168218000
_diffrn_orient_matrix_UB_12 -0.0719254000
_diffrn_orient_matrix_UB_13 0.0060661000
_diffrn_orient_matrix_UB_21 -0.0053311000
_diffrn_orient_matrix_UB_22 -0.0097284000
_diffrn_orient_matrix_UB_23 -0.0440303000
_diffrn_orient_matrix_UB_31 0.0759420000
_diffrn_orient_matrix_UB_32 -0.0166183000
_diffrn_orient_matrix_UB_33 -0.0004814000
_diffrn_radiation_collimation 0.3
_diffrn_radiation_monochromator Confocal
_diffrn_radiation_probe x-ray
_diffrn_radiation_type MoK\a
_diffrn_radiation_wavelength 0.71073
_diffrn_reflns_av_R_equivalents 0.0394
_diffrn_reflns_av_unetI/netI 0.0355
_diffrn_reflns_Laue_measured_fraction_full 0.998
_diffrn_reflns_Laue_measured_fraction_max 0.998
_diffrn_reflns_limit_h_max 10
_diffrn_reflns_limit_h_min -10
_diffrn_reflns_limit_k_max 11
_diffrn_reflns_limit_k_min -11
_diffrn_reflns_limit_l_max 18
_diffrn_reflns_limit_l_min -18
_diffrn_reflns_number 14363
_diffrn_reflns_point_group_measured_fraction_full 0.993
_diffrn_reflns_point_group_measured_fraction_max 0.993
_diffrn_reflns_theta_full 24.986
_diffrn_reflns_theta_max 24.986
_diffrn_reflns_theta_min 2.490
_diffrn_source 'Rotating Anode'
_diffrn_source_current 24.0
_diffrn_source_power 1.2
_diffrn_source_target Mo
_diffrn_source_type 'Rotating Anode'
_diffrn_source_voltage 50.0
_exptl_absorpt_coefficient_mu 0.161
_exptl_absorpt_correction_T_max 1.00000
_exptl_absorpt_correction_T_min 0.90771
_exptl_absorpt_correction_type multi-scan
_exptl_absorpt_process_details
;
CrysAlisPro 1.171.39.46 (Rigaku Oxford Diffraction, 2018)
Empirical absorption correction using spherical harmonics,
 implemented in SCALE3 ABSPACK scaling algorithm.
;
_exptl_crystal_colour colourless
_exptl_crystal_colour_primary colourless
_exptl_crystal_density_diffrn 1.329
_exptl_crystal_description block
_exptl_crystal_F_000 584
_exptl_crystal_size_max 0.234
_exptl_crystal_size_mid 0.118
_exptl_crystal_size_min 0.055
_refine_diff_density_max 0.230
_refine_diff_density_min -0.224
_refine_diff_density_rms 0.045
_refine_ls_abs_structure_details
;
 Flack x determined using 2000 quotients [(I+)-(I-)]/[(I+)+(I-)]
 (Parsons, Flack and Wagner, Acta Cryst. B69 (2013) 249-259).
;
_refine_ls_abs_structure_Flack -0.03(3)
_refine_ls_extinction_method none
_refine_ls_goodness_of_fit_ref 0.927
_refine_ls_hydrogen_treatment constr
_refine_ls_matrix_type full
_refine_ls_number_parameters 364
_refine_ls_number_reflns 4843
_refine_ls_number_restraints 1
_refine_ls_restrained_S_all 0.927
_refine_ls_R_factor_all 0.0352
_refine_ls_R_factor_gt 0.0324
_refine_ls_shift/su_max 0.001
_refine_ls_shift/su_mean 0.000
_refine_ls_structure_factor_coef Fsqd
_refine_ls_weighting_details 'w=1/[\s^2^(Fo^2^)+(0.0777P)^2^] where P=(Fo^2^+2Fc^2^)/3'
_refine_ls_weighting_scheme calc
_refine_ls_wR_factor_gt 0.0897
_refine_ls_wR_factor_ref 0.0933
_reflns_Friedel_coverage 0.868
_reflns_Friedel_fraction_full 0.988
_reflns_Friedel_fraction_max 0.988
_reflns_number_gt 4615
_reflns_number_total 4843
_reflns_threshold_expression 'I > 2\s(I)'
_cod_data_source_file c9ob02030f2.cif
_cod_data_source_block sjg-sn-10-1569_mo
_cod_depositor_comments 'Adding full bibliography for 7157086--7157091.cif.'
_cod_database_code 7157090
_shelx_shelxl_version_number 2018/3
_shelx_space_group_comment
;
The symmetry employed for this shelxl refinement is uniquely defined
by the following loop, which should always be used as a source of
symmetry information in preference to the above space-group names.
They are only intended as comments.
;
_shelx_estimated_absorpt_t_max 0.991
_shelx_estimated_absorpt_t_min 0.963
_reflns_odcompleteness_completeness 92.37
_reflns_odcompleteness_iscentric 1
_reflns_odcompleteness_theta 31.04
_olex2_refinement_description
;
1. Fixed Uiso
 At 1.2 times of:
  All C(H) groups, All C(H,H) groups
 At 1.5 times of:
  All C(H,H,H) groups
2.a Ternary CH refined with riding coordinates:
 C24(H24)
2.b Secondary CH2 refined with riding coordinates:
 C27(H27A,H27B), C25(H25A,H25B)
2.c Aromatic/amide H refined with riding coordinates:
 C10(H10), C15(H15), C11(H11), C7(H7), C12(H12), C6(H6), C9(H9), C4(H4),
 C3(H3), C17(H17), C31(H31), C30(H30), C33(H33), C19(H19), C29(H29), C32(H32),
 C18(H18)
2.d Idealised Me refined as rotating group:
 C23(H23A,H23B,H23C), C26(H26A,H26B,H26C), C1(H1A,H1B,H1C)
;
_olex2_submission_special_instructions 'No special instructions were received'
_oxdiff_exptl_absorpt_empirical_details
;
Empirical correction (ABSPACK) includes:
- Absorption correction using spherical harmonics
- Frame scaling
- Detector area scaling
;
_oxdiff_exptl_absorpt_empirical_full_max 1.295
_oxdiff_exptl_absorpt_empirical_full_min 0.748

loop_
_space_group_symop_operation_xyz
'x, y, z'
'-x, y+1/2, -z'

loop_
_atom_site_label
_atom_site_type_symbol
_atom_site_fract_x
_atom_site_fract_y
_atom_site_fract_z
_atom_site_U_iso_or_equiv
_atom_site_adp_type
_atom_site_occupancy
_atom_site_site_symmetry_order
_atom_site_calc_flag
_atom_site_refinement_flags_posn
S1 S 0.87641(6) 0.63297(7) 0.50960(4) 0.02066(18) Uani 1 1 d .
O3 O 0.84096(18) 0.7637(2) 0.76929(11) 0.0195(4) Uani 1 1 d .
O4 O 0.8569(2) 0.5613(2) 0.84761(12) 0.0263(5) Uani 1 1 d .
O1 O 1.02925(18) 0.6685(2) 0.51350(12) 0.0281(5) Uani 1 1 d .
O2 O 0.8307(2) 0.4917(2) 0.52479(12) 0.0268(4) Uani 1 1 d .
O5 O 1.0292(2) 0.4361(3) 0.95890(13) 0.0369(5) Uani 1 1 d .
N1 N 0.7974(2) 0.7325(2) 0.57869(13) 0.0194(5) Uani 1 1 d .
C5 C 0.8064(3) 0.6811(3) 0.40942(16) 0.0218(6) Uani 1 1 d .
C10 C 0.3918(3) 0.7413(3) 0.54133(17) 0.0276(7) Uani 1 1 d .
H10 H 0.322155 0.780908 0.502722 0.033 Uiso 1 1 calc R
C27 C 0.8614(3) 0.8707(3) 0.60175(17) 0.0231(6) Uani 1 1 d .
H27A H 0.785175 0.929096 0.627840 0.028 Uiso 1 1 calc R
H27B H 0.892703 0.919157 0.550341 0.028 Uiso 1 1 calc R
C14 C 0.7007(3) 0.5591(3) 0.71786(15) 0.0193(6) Uani 1 1 d .
C15 C 0.7224(3) 0.4210(3) 0.71227(17) 0.0228(6) Uani 1 1 d .
H15 H 0.678959 0.371517 0.666250 0.027 Uiso 1 1 calc R
C11 C 0.3461(3) 0.6539(4) 0.60451(17) 0.0288(7) Uani 1 1 d .
H11 H 0.245098 0.630134 0.608045 0.035 Uiso 1 1 calc R
C7 C 0.6278(3) 0.6505(4) 0.29842(18) 0.0320(7) Uani 1 1 d .
H7 H 0.544245 0.602839 0.275544 0.038 Uiso 1 1 calc R
C12 C 0.4469(3) 0.6008(3) 0.66270(18) 0.0262(7) Uani 1 1 d .
H12 H 0.413323 0.544683 0.707496 0.031 Uiso 1 1 calc R
C13 C 0.5970(3) 0.6281(3) 0.65695(15) 0.0200(5) Uani 1 1 d .
C25 C 0.9934(3) 0.8567(3) 0.66269(17) 0.0240(6) Uani 1 1 d .
H25A H 1.082362 0.838887 0.630015 0.029 Uiso 1 1 calc R
H25B H 1.007696 0.947113 0.692393 0.029 Uiso 1 1 calc R
C21 C 0.8749(3) 0.4189(3) 0.83867(17) 0.0238(6) Uani 1 1 d .
C16 C 0.8099(3) 0.3437(3) 0.77389(17) 0.0252(6) Uani 1 1 d .
C22 C 0.7615(3) 0.6436(3) 0.79295(15) 0.0191(5) Uani 1 1 d .
C2 C 0.6878(3) 0.7598(4) 0.25406(17) 0.0317(7) Uani 1 1 d .
C6 C 0.6862(3) 0.6085(3) 0.37540(18) 0.0269(7) Uani 1 1 d .
H6 H 0.644945 0.531618 0.404483 0.032 Uiso 1 1 calc R
C24 C 0.9790(3) 0.7409(3) 0.72727(16) 0.0221(6) Uani 1 1 d .
H24 H 0.976105 0.647836 0.698311 0.027 Uiso 1 1 calc R
C9 C 0.5409(3) 0.7711(3) 0.53465(17) 0.0261(6) Uani 1 1 d .
H9 H 0.573079 0.832339 0.491890 0.031 Uiso 1 1 calc R
C20 C 0.9647(3) 0.3510(4) 0.89957(17) 0.0306(7) Uani 1 1 d .
C23 C 1.1298(4) 0.3693(5) 1.0170(2) 0.0445(9) Uani 1 1 d .
H23A H 1.206604 0.321328 0.986069 0.067 Uiso 1 1 calc GR
H23B H 1.076723 0.300838 1.050560 0.067 Uiso 1 1 calc GR
H23C H 1.174742 0.440275 1.054019 0.067 Uiso 1 1 calc GR
C4 C 0.8697(3) 0.7916(3) 0.36679(17) 0.0278(7) Uani 1 1 d .
H4 H 0.952343 0.840018 0.390110 0.033 Uiso 1 1 calc R
C26 C 1.1072(3) 0.7437(4) 0.79056(18) 0.0300(7) Uani 1 1 d .
H26A H 1.108007 0.833663 0.820405 0.045 Uiso 1 1 calc GR
H26B H 1.199620 0.732419 0.761201 0.045 Uiso 1 1 calc GR
H26C H 1.096461 0.666977 0.830812 0.045 Uiso 1 1 calc GR
C3 C 0.8092(3) 0.8300(4) 0.28897(18) 0.0325(7) Uani 1 1 d .
H3 H 0.851552 0.905514 0.259115 0.039 Uiso 1 1 calc R
C8 C 0.6422(3) 0.7116(3) 0.59018(16) 0.0194(6) Uani 1 1 d .
C28 C 0.6350(3) 0.6971(3) 0.84571(16) 0.0212(6) Uani 1 1 d .
C17 C 0.8306(4) 0.1984(4) 0.76895(19) 0.0349(7) Uani 1 1 d .
H17 H 0.787154 0.146391 0.723911 0.042 Uiso 1 1 calc R
C31 C 0.3993(3) 0.7861(4) 0.93947(18) 0.0363(8) Uani 1 1 d .
H31 H 0.318707 0.816430 0.971427 0.044 Uiso 1 1 calc R
C30 C 0.4529(3) 0.8702(4) 0.8775(2) 0.0348(7) Uani 1 1 d .
H30 H 0.409076 0.959192 0.866826 0.042 Uiso 1 1 calc R
C33 C 0.5804(3) 0.6122(4) 0.90844(17) 0.0294(7) Uani 1 1 d .
H33 H 0.623791 0.523098 0.919213 0.035 Uiso 1 1 calc R
C1 C 0.6225(4) 0.8031(5) 0.1698(2) 0.0448(9) Uani 1 1 d .
H1A H 0.647424 0.733050 0.127558 0.067 Uiso 1 1 calc GR
H1B H 0.662344 0.894606 0.153920 0.067 Uiso 1 1 calc GR
H1C H 0.515432 0.809771 0.173415 0.067 Uiso 1 1 calc GR
C19 C 0.9803(4) 0.2064(4) 0.8943(2) 0.0408(8) Uani 1 1 d .
H19 H 1.037493 0.158458 0.935960 0.049 Uiso 1 1 calc R
C29 C 0.5703(3) 0.8269(3) 0.83026(18) 0.0266(6) Uani 1 1 d .
H29 H 0.606364 0.885902 0.787442 0.032 Uiso 1 1 calc R
C32 C 0.4639(3) 0.6560(4) 0.95514(17) 0.0368(8) Uani 1 1 d .
H32 H 0.427558 0.597348 0.998052 0.044 Uiso 1 1 calc R
C18 C 0.9146(4) 0.1312(4) 0.8301(2) 0.0446(8) Uani 1 1 d .
H18 H 0.927099 0.032274 0.827725 0.054 Uiso 1 1 calc R

loop_
_atom_site_aniso_label
_atom_site_aniso_U_11
_atom_site_aniso_U_22
_atom_site_aniso_U_33
_atom_site_aniso_U_23
_atom_site_aniso_U_13
_atom_site_aniso_U_12
S1 0.0194(3) 0.0213(4) 0.0212(3) -0.0024(3) -0.0020(2) 0.0029(3)
O3 0.0184(9) 0.0180(10) 0.0222(9) -0.0009(8) -0.0002(7) -0.0009(7)
O4 0.0306(10) 0.0202(11) 0.0274(10) 0.0014(9) -0.0128(8) 0.0040(9)
O1 0.0178(9) 0.0365(13) 0.0297(10) -0.0050(9) -0.0013(7) 0.0036(8)
O2 0.0322(10) 0.0200(11) 0.0280(10) -0.0012(9) -0.0027(8) 0.0040(9)
O5 0.0439(12) 0.0397(13) 0.0265(11) 0.0042(10) -0.0110(9) 0.0155(10)
N1 0.0182(10) 0.0200(13) 0.0200(11) -0.0018(9) 0.0000(8) -0.0006(9)
C5 0.0234(12) 0.0233(15) 0.0186(13) -0.0018(11) 0.0012(10) 0.0041(11)
C10 0.0242(13) 0.0333(17) 0.0248(15) -0.0015(14) -0.0061(11) 0.0119(13)
C27 0.0260(13) 0.0196(15) 0.0238(14) -0.0010(12) 0.0018(10) -0.0020(12)
C14 0.0165(12) 0.0225(15) 0.0188(13) 0.0010(11) -0.0012(10) -0.0009(11)
C15 0.0232(13) 0.0218(16) 0.0235(14) -0.0037(11) 0.0003(10) -0.0011(11)
C11 0.0183(12) 0.0378(19) 0.0300(14) -0.0043(14) -0.0042(10) 0.0014(13)
C7 0.0321(14) 0.0353(19) 0.0281(14) -0.0066(14) -0.0065(11) 0.0028(14)
C12 0.0244(13) 0.0280(18) 0.0261(14) 0.0019(12) 0.0002(10) -0.0026(12)
C13 0.0209(11) 0.0188(13) 0.0201(12) -0.0029(12) -0.0036(9) 0.0007(12)
C25 0.0221(13) 0.0250(16) 0.0251(14) -0.0070(12) 0.0012(10) -0.0045(12)
C21 0.0245(13) 0.0206(15) 0.0264(15) 0.0051(12) 0.0032(11) 0.0057(11)
C16 0.0294(14) 0.0215(16) 0.0249(14) 0.0019(12) 0.0053(11) 0.0037(12)
C22 0.0198(11) 0.0156(14) 0.0216(12) 0.0030(12) -0.0053(9) 0.0003(11)
C2 0.0365(15) 0.0392(19) 0.0193(14) -0.0022(14) 0.0010(11) 0.0116(15)
C6 0.0279(13) 0.0281(18) 0.0246(14) -0.0021(12) -0.0023(10) -0.0023(12)
C24 0.0185(12) 0.0233(15) 0.0243(14) -0.0063(12) -0.0024(10) 0.0017(11)
C9 0.0307(14) 0.0269(17) 0.0205(13) 0.0006(12) -0.0012(11) 0.0068(13)
C20 0.0364(16) 0.0322(18) 0.0232(15) 0.0044(13) 0.0016(12) 0.0109(14)
C23 0.0463(19) 0.063(3) 0.0241(16) 0.0053(17) -0.0066(13) 0.0298(19)
C4 0.0256(14) 0.0321(18) 0.0259(15) -0.0013(12) 0.0030(11) -0.0002(13)
C26 0.0205(13) 0.0391(19) 0.0301(15) -0.0056(14) -0.0047(11) -0.0002(13)
C3 0.0342(15) 0.0336(18) 0.0301(16) 0.0059(14) 0.0094(12) 0.0057(14)
C8 0.0187(12) 0.0188(14) 0.0206(13) -0.0023(11) -0.0009(10) 0.0014(11)
C28 0.0216(12) 0.0244(14) 0.0173(13) -0.0012(11) -0.0053(10) -0.0024(12)
C17 0.054(2) 0.0218(16) 0.0288(16) -0.0010(13) 0.0062(14) 0.0077(15)
C31 0.0279(15) 0.052(2) 0.0297(16) -0.0135(15) 0.0045(12) -0.0034(15)
C30 0.0292(15) 0.0379(19) 0.0372(17) -0.0040(15) 0.0018(12) 0.0064(15)
C33 0.0337(14) 0.0297(18) 0.0247(14) 0.0015(13) -0.0026(11) -0.0049(14)
C1 0.050(2) 0.060(3) 0.0239(16) 0.0033(16) -0.0027(14) 0.0127(18)
C19 0.058(2) 0.035(2) 0.0296(16) 0.0072(14) 0.0031(15) 0.0232(17)
C29 0.0264(14) 0.0258(16) 0.0274(15) 0.0029(13) -0.0014(11) 0.0029(12)
C32 0.0404(16) 0.048(2) 0.0226(14) -0.0001(15) 0.0063(12) -0.0104(16)
C18 0.073(2) 0.0243(17) 0.0369(17) 0.0049(16) 0.0101(16) 0.0186(19)

loop_
_atom_type_symbol
_atom_type_description
_atom_type_scat_dispersion_real
_atom_type_scat_dispersion_imag
_atom_type_scat_source
C C 0.0033 0.0016 'International Tables Vol C Tables 4.2.6.8 and 6.1.1.4'
H H 0.0000 0.0000 'International Tables Vol C Tables 4.2.6.8 and 6.1.1.4'
N N 0.0061 0.0033 'International Tables Vol C Tables 4.2.6.8 and 6.1.1.4'
O O 0.0106 0.0060 'International Tables Vol C Tables 4.2.6.8 and 6.1.1.4'
S S 0.1246 0.1234 'International Tables Vol C Tables 4.2.6.8 and 6.1.1.4'

loop_
_geom_angle_atom_site_label_1
_geom_angle_atom_site_label_2
_geom_angle_atom_site_label_3
_geom_angle
O1 S1 N1 106.13(11)
O1 S1 C5 107.73(12)
O2 S1 O1 120.11(12)
O2 S1 N1 107.21(12)
O2 S1 C5 107.35(13)
N1 S1 C5 107.78(12)
C22 O3 C24 117.3(2)
C21 O4 C22 123.0(2)
C20 O5 C23 116.1(3)
C27 N1 S1 120.37(17)
C8 N1 S1 117.07(17)
C8 N1 C27 118.1(2)
C6 C5 S1 119.0(2)
C4 C5 S1 119.8(2)
C4 C5 C6 121.2(3)
C11 C10 H10 120.3
C11 C10 C9 119.5(2)
C9 C10 H10 120.3
N1 C27 H27A 109.2
N1 C27 H27B 109.2
N1 C27 C25 112.1(2)
H27A C27 H27B 107.9
C25 C27 H27A 109.2
C25 C27 H27B 109.2
C15 C14 C13 118.9(3)
C15 C14 C22 121.2(2)
C13 C14 C22 119.1(2)
C14 C15 H15 118.8
C14 C15 C16 122.4(3)
C16 C15 H15 118.8
C10 C11 H11 119.9
C10 C11 C12 120.2(2)
C12 C11 H11 119.9
C2 C7 H7 119.2
C2 C7 C6 121.7(3)
C6 C7 H7 119.2
C11 C12 H12 119.3
C11 C12 C13 121.4(3)
C13 C12 H12 119.3
C12 C13 C14 118.6(2)
C12 C13 C8 117.6(2)
C8 C13 C14 123.6(2)
C27 C25 H25A 108.6
C27 C25 H25B 108.6
H25A C25 H25B 107.6
C24 C25 C27 114.5(2)
C24 C25 H25A 108.6
C24 C25 H25B 108.6
O4 C21 C16 122.8(3)
O4 C21 C20 116.7(3)
C16 C21 C20 120.5(3)
C21 C16 C15 117.5(3)
C21 C16 C17 120.1(3)
C17 C16 C15 122.5(3)
O3 C22 O4 107.29(19)
O3 C22 C14 113.1(2)
O3 C22 C28 106.0(2)
O4 C22 C14 112.6(2)
O4 C22 C28 107.3(2)
C28 C22 C14 110.1(2)
C7 C2 C3 118.5(3)
C7 C2 C1 120.7(3)
C3 C2 C1 120.8(3)
C5 C6 H6 120.6
C7 C6 C5 118.8(3)
C7 C6 H6 120.6
O3 C24 C25 107.2(2)
O3 C24 H24 109.4
O3 C24 C26 110.3(2)
C25 C24 H24 109.4
C25 C24 C26 111.0(2)
C26 C24 H24 109.4
C10 C9 H9 120.0
C8 C9 C10 120.1(3)
C8 C9 H9 120.0
O5 C20 C21 115.8(3)
O5 C20 C19 126.0(3)
C19 C20 C21 118.2(3)
O5 C23 H23A 109.5
O5 C23 H23B 109.5
O5 C23 H23C 109.5
H23A C23 H23B 109.5
H23A C23 H23C 109.5
H23B C23 H23C 109.5
C5 C4 H4 120.7
C5 C4 C3 118.5(3)
C3 C4 H4 120.7
C24 C26 H26A 109.5
C24 C26 H26B 109.5
C24 C26 H26C 109.5
H26A C26 H26B 109.5
H26A C26 H26C 109.5
H26B C26 H26C 109.5
C2 C3 C4 121.3(3)
C2 C3 H3 119.3
C4 C3 H3 119.3
C13 C8 N1 118.9(2)
C9 C8 N1 120.0(2)
C9 C8 C13 121.1(2)
C33 C28 C22 119.4(3)
C29 C28 C22 121.3(2)
C29 C28 C33 119.2(3)
C16 C17 H17 120.3
C18 C17 C16 119.4(3)
C18 C17 H17 120.3
C30 C31 H31 120.2
C30 C31 C32 119.5(3)
C32 C31 H31 120.2
C31 C30 H30 119.6
C31 C30 C29 120.8(3)
C29 C30 H30 119.6
C28 C33 H33 119.7
C32 C33 C28 120.6(3)
C32 C33 H33 119.7
C2 C1 H1A 109.5
C2 C1 H1B 109.5
C2 C1 H1C 109.5
H1A C1 H1B 109.5
H1A C1 H1C 109.5
H1B C1 H1C 109.5
C20 C19 H19 119.4
C18 C19 C20 121.3(3)
C18 C19 H19 119.4
C28 C29 H29 120.1
C30 C29 C28 119.9(3)
C30 C29 H29 120.1
C31 C32 H32 120.0
C33 C32 C31 120.0(3)
C33 C32 H32 120.0
C17 C18 H18 119.8
C19 C18 C17 120.5(4)
C19 C18 H18 119.8

loop_
_geom_bond_atom_site_label_1
_geom_bond_atom_site_label_2
_geom_bond_distance
S1 O1 1.4317(19)
S1 O2 1.431(2)
S1 N1 1.636(2)
S1 C5 1.766(3)
O3 C22 1.410(3)
O3 C24 1.456(3)
O4 C21 1.374(4)
O4 C22 1.446(3)
O5 C20 1.367(4)
O5 C23 1.434(4)
N1 C27 1.482(4)
N1 C8 1.444(3)
C5 C6 1.393(4)
C5 C4 1.387(4)
C10 H10 0.9500
C10 C11 1.381(4)
C10 C9 1.394(4)
C27 H27A 0.9900
C27 H27B 0.9900
C27 C25 1.531(4)
C14 C15 1.334(4)
C14 C13 1.489(4)
C14 C22 1.534(4)
C15 H15 0.9500
C15 C16 1.450(4)
C11 H11 0.9500
C11 C12 1.384(4)
C7 H7 0.9500
C7 C2 1.381(5)
C7 C6 1.384(4)
C12 H12 0.9500
C12 C13 1.396(4)
C13 C8 1.400(4)
C25 H25A 0.9900
C25 H25B 0.9900
C25 C24 1.518(4)
C21 C16 1.378(4)
C21 C20 1.410(4)
C16 C17 1.400(4)
C22 C28 1.531(4)
C2 C3 1.395(4)
C2 C1 1.512(4)
C6 H6 0.9500
C24 H24 1.0000
C24 C26 1.523(4)
C9 H9 0.9500
C9 C8 1.383(4)
C20 C19 1.387(5)
C23 H23A 0.9800
C23 H23B 0.9800
C23 H23C 0.9800
C4 H4 0.9500
C4 C3 1.394(4)
C26 H26A 0.9800
C26 H26B 0.9800
C26 H26C 0.9800
C3 H3 0.9500
C28 C33 1.390(4)
C28 C29 1.389(4)
C17 H17 0.9500
C17 C18 1.381(5)
C31 H31 0.9500
C31 C30 1.373(5)
C31 C32 1.391(5)
C30 H30 0.9500
C30 C29 1.387(4)
C33 H33 0.9500
C33 C32 1.377(4)
C1 H1A 0.9800
C1 H1B 0.9800
C1 H1C 0.9800
C19 H19 0.9500
C19 C18 1.375(5)
C29 H29 0.9500
C32 H32 0.9500
C18 H18 0.9500
